data_4112233
loop_
_publ_author_name
'Margarita Paneque'
'Manuel L. Poveda'
'Nuria Rend\'on'
'Kurt Mereiter'

_publ_contact_author
;
Margarita Paneque 
Instituto de Investigaciones Quimicas-CSIC
Avda. Americo Vespucio s/n, Isla de la Cartuja
41092 Sevilla, SPAIN
Phone: (34)954489557
FAX:   (34)954460565
(paneque@iiq.csic.es)
;
_publ_contact_author_email paneque@iiq.csic.es
_publ_contact_author_fax +34-954-460565
_publ_contact_author_phone +34-954-489557
_publ_section_title
;
 Isolation of a Stable 1-Iridabicyclo[3.2.0]hepta-1,3,6-triene and Its
 Reversible Transformation into an Iridacycloheptatriene
;
_journal_name_full 'Journal of the American Chemical Society'
_journal_page_first 1610
_journal_page_last 1611
_journal_paper_doi 10.1021/ja0393527
_journal_volume 126
_journal_year 2004
_chemical_formula_moiety '(C27 H36 B Ir N6 O9), 1.25(H2 O)'
_chemical_formula_sum 'C27 H38.5 B Ir N6 O10.25'
_chemical_formula_weight 813.84
_chemical_name_common 'compound 2.(ca. 1.25H2O)'
_chemical_name_systematic
; 
 ? 
;
_space_group_IT_number 19
_symmetry_cell_setting orthorhombic
_symmetry_space_group_name_Hall 'P 2ac 2ab'
_symmetry_space_group_name_H-M 'P 21 21 21'
_atom_sites_solution_hydrogens geom
_atom_sites_solution_primary direct
_atom_sites_solution_secondary difmap
_audit_creation_method SHELXL-97
_cell_angle_alpha 90.00
_cell_angle_beta 90.00
_cell_angle_gamma 90.00
_cell_formula_units_Z 4
_cell_length_a 13.911(1)
_cell_length_b 14.533(1)
_cell_length_c 16.558(1)
_cell_measurement_reflns_used 6643
_cell_measurement_temperature 123(2)
_cell_measurement_theta_max 27.0
_cell_measurement_theta_min 2.4
_cell_volume 3347.5(4)
_computing_cell_refinement 'Bruker SAINT'
_computing_data_collection 'Bruker SMART'
_computing_data_reduction 'Bruker SAINT, SADABS, XPREP'
_computing_molecular_graphics 'Bruker SHELXTL'
_computing_publication_material 'Bruker SHELXTL'
_computing_structure_refinement 'SHELXL-97 (Sheldrick, 1997)'
_computing_structure_solution 'SHELXS-97 (Sheldrick, 1997)'
_diffrn_ambient_temperature 123(2)
_diffrn_measured_fraction_theta_full 0.992
_diffrn_measured_fraction_theta_max 0.992
_diffrn_measurement_device_type 'CCD area detector'
_diffrn_measurement_method 'omega and phi scans'
_diffrn_radiation_monochromator graphite
_diffrn_radiation_source 'normal-focus sealed tube'
_diffrn_radiation_type MoK\a
_diffrn_radiation_wavelength 0.71073
_diffrn_reflns_av_R_equivalents 0.0427
_diffrn_reflns_av_sigmaI/netI 0.0393
_diffrn_reflns_limit_h_max 17
_diffrn_reflns_limit_h_min -17
_diffrn_reflns_limit_k_max 18
_diffrn_reflns_limit_k_min -18
_diffrn_reflns_limit_l_max 21
_diffrn_reflns_limit_l_min -21
_diffrn_reflns_number 30258
_diffrn_reflns_theta_full 27.00
_diffrn_reflns_theta_max 27.00
_diffrn_reflns_theta_min 2.37
_diffrn_standards_decay_% 0
_exptl_absorpt_coefficient_mu 4.050
_exptl_absorpt_correction_T_max 0.62
_exptl_absorpt_correction_T_min 0.33
_exptl_absorpt_correction_type multi-scan
_exptl_absorpt_process_details 'program SADABS, V2.05'
_exptl_crystal_colour brown
_exptl_crystal_density_diffrn 1.615
_exptl_crystal_description prism
_exptl_crystal_F_000 1624.4
_exptl_crystal_size_max 0.35
_exptl_crystal_size_mid 0.16
_exptl_crystal_size_min 0.12
_refine_diff_density_max 1.361
_refine_diff_density_min -0.945
_refine_diff_density_rms 0.130
_refine_ls_abs_structure_details 'Flack H D (1983), Acta Cryst. A39, 876-881'
_refine_ls_abs_structure_Flack -0.019(8)
_refine_ls_extinction_method none
_refine_ls_goodness_of_fit_ref 1.067
_refine_ls_hydrogen_treatment mixed
_refine_ls_matrix_type full
_refine_ls_number_parameters 432
_refine_ls_number_reflns 7273
_refine_ls_number_restraints 6
_refine_ls_restrained_S_all 1.067
_refine_ls_R_factor_all 0.0381
_refine_ls_R_factor_gt 0.0301
_refine_ls_shift/su_max 0.018
_refine_ls_shift/su_mean 0.000
_refine_ls_structure_factor_coef Fsqd
_refine_ls_weighting_details 'calc w=1/[\s^2^(Fo^2^)+(0.0310P)^2^+8.6240P] where P=(Fo^2^+2Fc^2^)/3'
_refine_ls_weighting_scheme calc
_refine_ls_wR_factor_gt 0.0682
_refine_ls_wR_factor_ref 0.0723
_reflns_number_gt 6697
_reflns_number_total 7273
_reflns_threshold_expression >2sigma(I)
_cod_data_source_file ja0393527si20031216_065615_2.cif
_cod_data_source_block 2
_cod_original_sg_symbol_H-M 'P 21 21 21 '
_cod_original_formula_sum 'C27 H38.50 B Ir N6 O10.25'
_cod_database_code 4112233

loop_
_symmetry_equiv_pos_as_xyz
'x, y, z'
'-x+1/2, -y, z+1/2'
'-x, y+1/2, -z+1/2'
'x+1/2, -y+1/2, -z'

loop_
_atom_site_label
_atom_site_type_symbol
_atom_site_fract_x
_atom_site_fract_y
_atom_site_fract_z
_atom_site_U_iso_or_equiv
_atom_site_adp_type
_atom_site_occupancy
_atom_site_symmetry_multiplicity
_atom_site_calc_flag
_atom_site_refinement_flags
Ir Ir 0.364518(14) 0.593645(13) 0.209449(12) 0.01416(5) Uani 1 1 d .
B B 0.1425(5) 0.5913(5) 0.2449(3) 0.0199(11) Uani 1 1 d .
H0B H 0.0718 0.5877 0.2552 0.024 Uiso 1 1 calc R
N11 N 0.1941(3) 0.6263(3) 0.3204(3) 0.0180(10) Uani 1 1 d .
N12 N 0.2914(3) 0.6374(3) 0.3187(3) 0.0185(10) Uani 1 1 d .
C13 C 0.3173(4) 0.6787(4) 0.3887(4) 0.0214(12) Uani 1 1 d .
C14 C 0.2348(5) 0.6918(4) 0.4352(4) 0.0240(13) Uani 1 1 d .
H14 H 0.2320 0.7183 0.4875 0.029 Uiso 1 1 calc R
C15 C 0.1585(4) 0.6592(4) 0.3910(4) 0.0227(14) Uani 1 1 d .
C16 C 0.4174(5) 0.7096(4) 0.4075(4) 0.0281(14) Uani 1 1 d .
H16A H 0.4626 0.6792 0.3708 0.042 Uiso 1 1 calc R
H16B H 0.4333 0.6934 0.4634 0.042 Uiso 1 1 calc R
H16C H 0.4220 0.7764 0.4006 0.042 Uiso 1 1 calc R
C17 C 0.0535(5) 0.6555(5) 0.4110(4) 0.0329(15) Uani 1 1 d .
H17A H 0.0169 0.6883 0.3694 0.049 Uiso 1 1 calc R
H17B H 0.0424 0.6846 0.4636 0.049 Uiso 1 1 calc R
H17C H 0.0324 0.5912 0.4131 0.049 Uiso 1 1 calc R
N21 N 0.1622(3) 0.6581(3) 0.1754(3) 0.0173(10) Uani 1 1 d .
N22 N 0.2557(3) 0.6748(3) 0.1500(3) 0.0174(10) Uani 1 1 d .
C23 C 0.2493(4) 0.7359(4) 0.0900(3) 0.0190(12) Uani 1 1 d .
C24 C 0.1542(4) 0.7611(4) 0.0764(4) 0.0239(13) Uani 1 1 d .
H24 H 0.1309 0.8043 0.0381 0.029 Uiso 1 1 calc R
C25 C 0.1014(4) 0.7101(4) 0.1302(4) 0.0172(11) Uani 1 1 d .
C26 C 0.3360(4) 0.7735(4) 0.0472(3) 0.0214(12) Uani 1 1 d .
H26A H 0.3942 0.7458 0.0698 0.032 Uiso 1 1 calc R
H26B H 0.3385 0.8404 0.0543 0.032 Uiso 1 1 calc R
H26C H 0.3318 0.7590 -0.0105 0.032 Uiso 1 1 calc R
C27 C -0.0067(4) 0.7069(4) 0.1415(4) 0.0231(13) Uani 1 1 d .
H27A H -0.0224 0.7201 0.1980 0.035 Uiso 1 1 calc R
H27B H -0.0304 0.6455 0.1272 0.035 Uiso 1 1 calc R
H27C H -0.0370 0.7529 0.1066 0.035 Uiso 1 1 calc R
N31 N 0.1810(3) 0.4957(3) 0.2207(3) 0.0175(10) Uani 1 1 d .
N32 N 0.2751(3) 0.4834(3) 0.1999(3) 0.0152(9) Uani 1 1 d .
C33 C 0.2846(4) 0.3948(4) 0.1761(3) 0.0199(11) Uani 1 1 d .
C34 C 0.1961(4) 0.3519(4) 0.1822(4) 0.0233(13) Uani 1 1 d .
H34 H 0.1823 0.2895 0.1695 0.028 Uiso 1 1 calc R
C35 C 0.1319(4) 0.4162(4) 0.2100(4) 0.0242(10) Uani 1 1 d .
C36 C 0.3760(4) 0.3532(4) 0.1479(4) 0.0239(12) Uani 1 1 d .
H36A H 0.4235 0.3550 0.1916 0.036 Uiso 1 1 calc R
H36B H 0.4003 0.3879 0.1014 0.036 Uiso 1 1 calc R
H36C H 0.3646 0.2892 0.1320 0.036 Uiso 1 1 calc R
C37 C 0.0260(4) 0.4088(5) 0.2260(4) 0.0319(15) Uani 1 1 d .
H37A H -0.0081 0.4567 0.1957 0.048 Uiso 1 1 calc R
H37B H 0.0139 0.4167 0.2838 0.048 Uiso 1 1 calc R
H37C H 0.0030 0.3481 0.2088 0.048 Uiso 1 1 calc R
C41 C 0.4557(4) 0.4734(4) 0.3420(4) 0.0224(12) Uani 1 1 d .
C42 C 0.4679(4) 0.5188(4) 0.2618(3) 0.0188(12) Uani 1 1 d .
C43 C 0.5472(4) 0.5016(4) 0.2154(4) 0.0187(11) Uani 1 1 d .
C44 C 0.6249(4) 0.4397(4) 0.2436(4) 0.0213(12) Uani 1 1 d .
O45 O 0.4028(3) 0.4071(3) 0.3514(2) 0.0288(9) Uani 1 1 d .
O46 O 0.4999(4) 0.5164(3) 0.4016(3) 0.0310(11) Uani 1 1 d .
C47 C 0.4845(7) 0.4784(6) 0.4818(4) 0.048(2) Uani 1 1 d .
H47A H 0.5309 0.5052 0.5195 0.073 Uiso 1 1 calc R
H47B H 0.4930 0.4115 0.4801 0.073 Uiso 1 1 calc R
H47C H 0.4190 0.4928 0.4997 0.073 Uiso 1 1 calc R
O48 O 0.6194(3) 0.3907(3) 0.3035(2) 0.0248(9) Uani 1 1 d .
O49 O 0.7019(3) 0.4389(3) 0.1952(3) 0.0243(10) Uani 1 1 d .
C410 C 0.7786(4) 0.3772(4) 0.2177(4) 0.0298(14) Uani 1 1 d .
H4XA H 0.8253 0.3732 0.1735 0.045 Uiso 1 1 calc R
H4XB H 0.7521 0.3160 0.2287 0.045 Uiso 1 1 calc R
H4XC H 0.8106 0.4006 0.2663 0.045 Uiso 1 1 calc R
C51 C 0.4239(4) 0.5741(4) 0.0255(4) 0.0205(12) Uani 1 1 d .
C52 C 0.4471(4) 0.5619(4) 0.1118(3) 0.0182(12) Uani 1 1 d .
C53 C 0.5375(4) 0.5305(4) 0.1312(4) 0.0171(11) Uani 1 1 d .
C54 C 0.6183(4) 0.5254(4) 0.0718(3) 0.0190(12) Uani 1 1 d .
O55 O 0.4807(3) 0.5932(4) -0.0272(2) 0.0275(9) Uani 1 1 d .
O56 O 0.3313(3) 0.5566(3) 0.0109(3) 0.0231(9) Uani 1 1 d .
C57 C 0.2977(5) 0.5683(5) -0.0706(4) 0.0343(16) Uani 1 1 d .
H57A H 0.2458 0.5243 -0.0814 0.051 Uiso 1 1 calc R
H57B H 0.3508 0.5574 -0.1083 0.051 Uiso 1 1 calc R
H57C H 0.2735 0.6311 -0.0776 0.051 Uiso 1 1 calc R
O58 O 0.6808(3) 0.5833(3) 0.0672(2) 0.0238(9) Uani 1 1 d .
O59 O 0.6160(3) 0.4494(3) 0.0264(3) 0.0265(10) Uani 1 1 d .
C510 C 0.6902(5) 0.4441(6) -0.0340(5) 0.0432(19) Uani 1 1 d .
H5XA H 0.6854 0.3852 -0.0626 0.065 Uiso 1 1 calc R
H5XB H 0.7533 0.4488 -0.0080 0.065 Uiso 1 1 calc R
H5XC H 0.6824 0.4947 -0.0726 0.065 Uiso 1 1 calc R
O1W O 0.4479(2) 0.7124(2) 0.2232(3) 0.0233(9) Uani 1 1 d D
H1WA H 0.5002(3) 0.706(3) 0.2040(11) 0.028 Uiso 1 1 d D
H1WB H 0.423(3) 0.756(3) 0.202(3) 0.028 Uiso 1 1 d D
O2W O 0.6317(3) 0.7206(2) 0.1815(3) 0.0378(11) Uani 1 1 d D
H2WA H 0.6575(10) 0.691(3) 0.1467(19) 0.045 Uiso 1 1 d D
H2WB H 0.631(6) 0.7735(11) 0.168(3) 0.045 Uiso 1 1 d D
O3W O 0.6896(14) 0.6237(12) 0.3337(12) 0.038 Uiso 0.261(11) 1 d P

loop_
_atom_site_aniso_label
_atom_site_aniso_U_11
_atom_site_aniso_U_22
_atom_site_aniso_U_33
_atom_site_aniso_U_23
_atom_site_aniso_U_13
_atom_site_aniso_U_12
Ir 0.01455(8) 0.01399(8) 0.01394(9) 0.00177(9) 0.00004(9) -0.00032(8)
B 0.019(3) 0.022(3) 0.018(3) 0.002(3) -0.003(2) -0.001(3)
N11 0.016(2) 0.017(2) 0.021(3) 0.0044(18) 0.0041(18) 0.0026(17)
N12 0.023(2) 0.014(2) 0.019(3) 0.0005(18) 0.0032(19) -0.0038(18)
C13 0.025(3) 0.023(3) 0.016(3) 0.001(2) -0.001(2) 0.002(2)
C14 0.034(4) 0.024(3) 0.014(3) 0.001(2) 0.004(3) 0.005(3)
C15 0.031(4) 0.023(3) 0.014(3) 0.005(2) 0.002(2) 0.005(2)
C16 0.031(4) 0.027(3) 0.027(3) -0.003(3) -0.007(3) -0.002(3)
C17 0.031(4) 0.046(4) 0.022(4) 0.000(3) 0.007(3) 0.004(3)
N21 0.016(2) 0.020(2) 0.015(2) 0.0035(19) -0.0011(18) 0.0010(17)
N22 0.016(2) 0.018(2) 0.018(3) 0.0031(19) 0.0051(19) -0.0006(18)
C23 0.025(3) 0.017(3) 0.015(3) -0.001(2) -0.006(2) -0.001(2)
C24 0.033(4) 0.022(3) 0.017(3) 0.005(2) -0.004(2) 0.003(2)
C25 0.019(2) 0.014(2) 0.019(3) 0.000(2) -0.004(2) 0.002(2)
C26 0.028(3) 0.019(3) 0.017(3) 0.002(2) 0.002(2) 0.000(2)
C27 0.020(3) 0.022(3) 0.027(3) 0.002(3) -0.003(2) 0.001(2)
N31 0.014(2) 0.019(2) 0.019(3) 0.006(2) 0.002(2) 0.0015(17)
N32 0.016(2) 0.013(2) 0.016(3) -0.0002(19) 0.0010(19) 0.0008(15)
C33 0.018(3) 0.020(3) 0.022(3) 0.002(2) -0.002(2) 0.003(2)
C34 0.022(3) 0.020(3) 0.027(3) -0.002(2) 0.001(2) -0.004(2)
C35 0.020(2) 0.024(2) 0.028(3) 0.006(3) -0.005(3) -0.009(2)
C36 0.022(3) 0.025(3) 0.025(3) -0.003(2) 0.003(3) 0.003(2)
C37 0.018(3) 0.027(3) 0.051(4) 0.006(4) 0.001(3) -0.005(3)
C41 0.024(3) 0.025(3) 0.018(3) 0.002(2) 0.001(2) 0.009(2)
C42 0.022(3) 0.017(3) 0.017(3) -0.001(2) -0.003(2) -0.002(2)
C43 0.017(2) 0.021(3) 0.019(3) 0.000(3) -0.004(3) -0.004(2)
C44 0.018(3) 0.021(2) 0.026(3) 0.001(2) 0.004(2) 0.003(2)
O45 0.0268(19) 0.033(2) 0.027(2) 0.007(2) 0.0080(17) 0.001(2)
O46 0.047(3) 0.029(2) 0.016(2) 0.0010(18) -0.006(2) 0.006(2)
C47 0.063(6) 0.060(5) 0.023(4) 0.001(4) -0.006(4) 0.018(4)
O48 0.026(2) 0.0228(19) 0.025(2) 0.0060(16) 0.0029(17) 0.0042(15)
O49 0.0160(19) 0.030(2) 0.027(3) 0.0062(18) 0.0034(17) 0.0068(15)
C410 0.020(3) 0.036(3) 0.033(4) 0.005(3) 0.000(3) 0.009(2)
C51 0.023(3) 0.017(3) 0.022(3) 0.000(2) -0.006(2) 0.001(2)
C52 0.022(3) 0.014(2) 0.018(3) 0.002(2) 0.001(2) -0.001(2)
C53 0.016(3) 0.015(2) 0.021(3) 0.000(2) 0.003(2) -0.0003(19)
C54 0.019(3) 0.020(3) 0.018(3) 0.007(2) -0.003(2) 0.002(2)
O55 0.025(2) 0.039(2) 0.019(2) 0.004(2) 0.0025(16) -0.002(2)
O56 0.021(2) 0.029(2) 0.020(2) 0.0007(17) -0.0028(16) 0.0014(16)
C57 0.037(4) 0.042(4) 0.024(4) 0.000(3) -0.016(3) -0.002(3)
O58 0.024(2) 0.025(2) 0.023(2) 0.0050(19) 0.0023(16) 0.0000(19)
O59 0.023(2) 0.029(2) 0.028(2) -0.0047(18) 0.0038(17) 0.0039(16)
C510 0.040(4) 0.051(4) 0.038(4) -0.013(4) 0.011(3) 0.004(3)
O1W 0.023(2) 0.0197(19) 0.027(3) 0.0013(18) -0.0023(18) 0.0030(16)
O2W 0.033(2) 0.029(2) 0.051(3) -0.008(2) 0.015(2) -0.009(2)

loop_
_atom_type_symbol
_atom_type_description
_atom_type_scat_dispersion_real
_atom_type_scat_dispersion_imag
_atom_type_scat_source
C C 0.0033 0.0016 'International Tables Vol C Tables 4.2.6.8 and 6.1.1.4'
H H 0.0000 0.0000 'International Tables Vol C Tables 4.2.6.8 and 6.1.1.4'
B B 0.0013 0.0007 'International Tables Vol C Tables 4.2.6.8 and 6.1.1.4'
N N 0.0061 0.0033 'International Tables Vol C Tables 4.2.6.8 and 6.1.1.4'
O O 0.0106 0.0060 'International Tables Vol C Tables 4.2.6.8 and 6.1.1.4'
Ir Ir -1.4442 7.9887 'International Tables Vol C Tables 4.2.6.8 and 6.1.1.4'

loop_
_geom_angle_atom_site_label_1
_geom_angle_atom_site_label_2
_geom_angle_atom_site_label_3
_geom_angle
C42 Ir N32 92.6(2)
C42 Ir C52 79.3(2)
N32 Ir C52 96.0(2)
C42 Ir O1W 90.19(19)
N32 Ir O1W 175.72(15)
C52 Ir O1W 87.72(18)
C42 Ir N22 178.4(2)
N32 Ir N22 88.04(18)
C52 Ir N22 99.1(2)
O1W Ir N22 89.30(15)
C42 Ir N12 97.7(2)
N32 Ir N12 90.53(18)
C52 Ir N12 172.9(2)
O1W Ir N12 85.85(16)
N22 Ir N12 83.78(18)
N11 B N21 108.7(5)
N11 B N31 110.4(5)
N21 B N31 108.3(5)
N11 B H0B 109.8
N21 B H0B 109.8
N31 B H0B 109.8
C15 N11 N12 109.8(5)
C15 N11 B 130.6(5)
N12 N11 B 119.3(4)
C13 N12 N11 107.4(5)
C13 N12 Ir 136.0(4)
N11 N12 Ir 116.6(3)
N12 C13 C14 108.3(5)
N12 C13 C16 123.9(5)
C14 C13 C16 127.6(6)
C15 C14 C13 107.2(6)
C15 C14 H14 126.4
C13 C14 H14 126.4
N11 C15 C14 107.3(5)
N11 C15 C17 122.2(6)
C14 C15 C17 130.4(6)
C13 C16 H16A 109.5
C13 C16 H16B 109.5
H16A C16 H16B 109.5
C13 C16 H16C 109.5
H16A C16 H16C 109.5
H16B C16 H16C 109.5
C15 C17 H17A 109.5
C15 C17 H17B 109.5
H17A C17 H17B 109.5
C15 C17 H17C 109.5
H17A C17 H17C 109.5
H17B C17 H17C 109.5
C25 N21 N22 108.7(4)
C25 N21 B 130.9(5)
N22 N21 B 120.4(4)
C23 N22 N21 106.2(5)
C23 N22 Ir 138.5(4)
N21 N22 Ir 115.1(3)
N22 C23 C24 111.0(5)
N22 C23 C26 122.7(5)
C24 C23 C26 126.2(5)
C25 C24 C23 105.2(5)
C25 C24 H24 127.4
C23 C24 H24 127.4
N21 C25 C24 108.9(5)
N21 C25 C27 122.2(5)
C24 C25 C27 128.9(5)
C23 C26 H26A 109.5
C23 C26 H26B 109.5
H26A C26 H26B 109.5
C23 C26 H26C 109.5
H26A C26 H26C 109.5
H26B C26 H26C 109.5
C25 C27 H27A 109.5
C25 C27 H27B 109.5
H27A C27 H27B 109.5
C25 C27 H27C 109.5
H27A C27 H27C 109.5
H27B C27 H27C 109.5
C35 N31 N32 109.7(4)
C35 N31 B 128.9(5)
N32 N31 B 121.1(4)
C33 N32 N31 107.0(4)
C33 N32 Ir 135.4(4)
N31 N32 Ir 117.6(3)
N32 C33 C34 108.7(5)
N32 C33 C36 124.3(5)
C34 C33 C36 127.0(5)
C35 C34 C33 107.2(5)
C35 C34 H34 126.4
C33 C34 H34 126.4
N31 C35 C34 107.3(5)
N31 C35 C37 122.2(5)
C34 C35 C37 130.5(5)
C33 C36 H36A 109.5
C33 C36 H36B 109.5
H36A C36 H36B 109.5
C33 C36 H36C 109.5
H36A C36 H36C 109.5
H36B C36 H36C 109.5
C35 C37 H37A 109.5
C35 C37 H37B 109.5
H37A C37 H37B 109.5
C35 C37 H37C 109.5
H37A C37 H37C 109.5
H37B C37 H37C 109.5
O45 C41 O46 124.0(6)
O45 C41 C42 122.0(5)
O46 C41 C42 113.7(5)
C43 C42 C41 120.7(5)
C43 C42 Ir 115.9(4)
C41 C42 Ir 123.0(4)
C42 C43 C53 114.1(5)
C42 C43 C44 121.5(6)
C53 C43 C44 122.9(5)
O48 C44 O49 122.0(5)
O48 C44 C43 124.4(6)
O49 C44 C43 113.5(5)
C41 O46 C47 115.6(6)
O46 C47 H47A 109.5
O46 C47 H47B 109.5
H47A C47 H47B 109.5
O46 C47 H47C 109.5
H47A C47 H47C 109.5
H47B C47 H47C 109.5
C44 O49 C410 116.2(5)
O49 C410 H4XA 109.5
O49 C410 H4XB 109.5
H4XA C410 H4XB 109.5
O49 C410 H4XC 109.5
H4XA C410 H4XC 109.5
H4XB C410 H4XC 109.5
O55 C51 O56 122.9(5)
O55 C51 C52 125.7(5)
O56 C51 C52 111.3(5)
C53 C52 C51 117.8(5)
C53 C52 Ir 113.9(4)
C51 C52 Ir 128.1(4)
C52 C53 C43 113.8(5)
C52 C53 C54 123.4(5)
C43 C53 C54 122.8(5)
O58 C54 O59 123.8(5)
O58 C54 C53 123.0(5)
O59 C54 C53 113.1(5)
C51 O56 C57 117.4(5)
O56 C57 H57A 109.5
O56 C57 H57B 109.5
H57A C57 H57B 109.5
O56 C57 H57C 109.5
H57A C57 H57C 109.5
H57B C57 H57C 109.5
C54 O59 C510 114.7(5)
O59 C510 H5XA 109.5
O59 C510 H5XB 109.5
H5XA C510 H5XB 109.5
O59 C510 H5XC 109.5
H5XA C510 H5XC 109.5
H5XB C510 H5XC 109.5
Ir O1W H1WA 111(3)
Ir O1W H1WB 111(4)
H1WA O1W H1WB 108.68(3)
H2WA O2W H2WB 108.68(2)

loop_
_geom_bond_atom_site_label_1
_geom_bond_atom_site_label_2
_geom_bond_distance
Ir C42 2.001(6)
Ir N32 2.035(4)
Ir C52 2.037(6)
Ir O1W 2.091(3)
Ir N22 2.157(5)
Ir N12 2.171(5)
B N11 1.530(7)
B N21 1.531(7)
B N31 1.541(8)
B H0B 1.0000
N11 C15 1.356(7)
N11 N12 1.364(6)
N12 C13 1.354(7)
C13 C14 1.394(8)
C13 C16 1.496(8)
C14 C15 1.373(9)
C14 H14 0.9500
C15 C17 1.499(9)
C16 H16A 0.9800
C16 H16B 0.9800
C16 H16C 0.9800
C17 H17A 0.9800
C17 H17B 0.9800
C17 H17C 0.9800
N21 C25 1.358(7)
N21 N22 1.387(6)
N22 C23 1.336(7)
C23 C24 1.391(8)
C23 C26 1.502(8)
C24 C25 1.373(8)
C24 H24 0.9500
C25 C27 1.516(8)
C26 H26A 0.9800
C26 H26B 0.9800
C26 H26C 0.9800
C27 H27A 0.9800
C27 H27B 0.9800
C27 H27C 0.9800
N31 C35 1.355(7)
N31 N32 1.366(6)
N32 C33 1.352(7)
C33 C34 1.385(8)
C33 C36 1.484(8)
C34 C35 1.372(8)
C34 H34 0.9500
C35 C37 1.500(8)
C36 H36A 0.9800
C36 H36B 0.9800
C36 H36C 0.9800
C37 H37A 0.9800
C37 H37B 0.9800
C37 H37C 0.9800
C41 O45 1.222(8)
C41 O46 1.321(8)
C41 C42 1.493(8)
C42 C43 1.368(8)
C43 C53 1.463(9)
C43 C44 1.481(8)
C44 O48 1.223(7)
C44 O49 1.339(7)
O46 C47 1.454(9)
C47 H47A 0.9800
C47 H47B 0.9800
C47 H47C 0.9800
O49 C410 1.443(7)
C410 H4XA 0.9800
C410 H4XB 0.9800
C410 H4XC 0.9800
C51 O55 1.210(7)
C51 O56 1.336(7)
C51 C52 1.475(8)
C52 C53 1.375(8)
C53 C54 1.496(8)
C54 O58 1.213(7)
C54 O59 1.335(7)
O56 C57 1.439(7)
C57 H57A 0.9800
C57 H57B 0.9800
C57 H57C 0.9800
O59 C510 1.440(8)
C510 H5XA 0.9800
C510 H5XB 0.9800
C510 H5XC 0.9800
O1W H1WA 0.8000(2)
O1W H1WB 0.80000(14)
O2W H2WA 0.80000(12)
O2W H2WB 0.8000(3)

loop_
_geom_hbond_atom_site_label_D
_geom_hbond_atom_site_label_H
_geom_hbond_atom_site_label_A
_geom_hbond_distance_DH
_geom_hbond_distance_HA
_geom_hbond_distance_DA
_geom_hbond_angle_DHA
_geom_hbond_site_symmetry_A
O1W H1WA O2W 0.80 1.880(10) 2.652(5) 162(3) .
O1W H1WB O48 0.80 2.05(3) 2.790(5) 154(6) 3_655
O2W H2WA O58 0.80 2.075(13) 2.834(6) 158(3) .
O2W H2WB O45 0.80 2.024(17) 2.806(6) 166(7) 3_655

loop_
_geom_torsion_atom_site_label_1
_geom_torsion_atom_site_label_2
_geom_torsion_atom_site_label_3
_geom_torsion_atom_site_label_4
_geom_torsion
N21 B N11 C15 113.0(6)
N31 B N11 C15 -128.3(6)
N21 B N11 N12 -59.1(6)
N31 B N11 N12 59.6(6)
C15 N11 N12 C13 -0.7(6)
B N11 N12 C13 172.9(5)
C15 N11 N12 Ir -178.1(3)
B N11 N12 Ir -4.4(6)
C42 Ir N12 C13 52.7(6)
N32 Ir N12 C13 145.4(5)
C52 Ir N12 C13 -12(2)
O1W Ir N12 C13 -36.9(5)
N22 Ir N12 C13 -126.6(6)
C42 Ir N12 N11 -130.9(4)
N32 Ir N12 N11 -38.2(4)
C52 Ir N12 N11 164.1(15)
O1W Ir N12 N11 139.5(4)
N22 Ir N12 N11 49.8(4)
N11 N12 C13 C14 1.2(6)
Ir N12 C13 C14 177.8(4)
N11 N12 C13 C16 -175.0(5)
Ir N12 C13 C16 1.6(9)
N12 C13 C14 C15 -1.2(7)
C16 C13 C14 C15 174.8(6)
N12 N11 C15 C14 -0.1(6)
B N11 C15 C14 -172.7(5)
N12 N11 C15 C17 -179.3(5)
B N11 C15 C17 8.1(9)
C13 C14 C15 N11 0.8(7)
C13 C14 C15 C17 179.9(6)
N11 B N21 C25 -119.1(6)
N31 B N21 C25 120.9(6)
N11 B N21 N22 59.7(6)
N31 B N21 N22 -60.2(6)
C25 N21 N22 C23 -0.3(6)
B N21 N22 C23 -179.4(5)
C25 N21 N22 Ir -176.9(4)
B N21 N22 Ir 4.1(6)
C42 Ir N22 C23 -21(8)
N32 Ir N22 C23 -132.9(6)
C52 Ir N22 C23 -37.2(6)
O1W Ir N22 C23 50.4(6)
N12 Ir N22 C23 136.3(6)
C42 Ir N22 N21 154(7)
N32 Ir N22 N21 42.1(4)
C52 Ir N22 N21 137.8(4)
O1W Ir N22 N21 -134.6(4)
N12 Ir N22 N21 -48.7(4)
N21 N22 C23 C24 1.2(6)
Ir N22 C23 C24 176.4(4)
N21 N22 C23 C26 178.6(5)
Ir N22 C23 C26 -6.1(9)
N22 C23 C24 C25 -1.5(7)
C26 C23 C24 C25 -178.9(5)
N22 N21 C25 C24 -0.6(6)
B N21 C25 C24 178.3(5)
N22 N21 C25 C27 178.8(5)
B N21 C25 C27 -2.2(9)
C23 C24 C25 N21 1.3(7)
C23 C24 C25 C27 -178.1(6)
N11 B N31 C35 124.1(6)
N21 B N31 C35 -117.0(6)
N11 B N31 N32 -61.8(6)
N21 B N31 N32 57.1(6)
C35 N31 N32 C33 -0.3(6)
B N31 N32 C33 -175.4(5)
C35 N31 N32 Ir 179.3(4)
B N31 N32 Ir 4.2(6)
C42 Ir N32 C33 -45.2(6)
C52 Ir N32 C33 34.4(6)
O1W Ir N32 C33 -175(2)
N22 Ir N32 C33 133.3(6)
N12 Ir N32 C33 -143.0(6)
C42 Ir N32 N31 135.3(4)
C52 Ir N32 N31 -145.1(4)
O1W Ir N32 N31 5(3)
N22 Ir N32 N31 -46.2(4)
N12 Ir N32 N31 37.6(4)
N31 N32 C33 C34 0.0(6)
Ir N32 C33 C34 -179.5(4)
N31 N32 C33 C36 179.5(5)
Ir N32 C33 C36 0.0(9)
N32 C33 C34 C35 0.2(7)
C36 C33 C34 C35 -179.3(6)
N32 N31 C35 C34 0.4(7)
B N31 C35 C34 175.0(5)
N32 N31 C35 C37 -178.5(5)
B N31 C35 C37 -3.9(9)
C33 C34 C35 N31 -0.3(7)
C33 C34 C35 C37 178.4(6)
O45 C41 C42 C43 -101.2(7)
O46 C41 C42 C43 84.5(7)
O45 C41 C42 Ir 70.6(7)
O46 C41 C42 Ir -103.7(5)
N32 Ir C42 C43 108.5(4)
C52 Ir C42 C43 12.9(4)
O1W Ir C42 C43 -74.7(4)
N22 Ir C42 C43 -3(8)
N12 Ir C42 C43 -160.6(4)
N32 Ir C42 C41 -63.6(5)
C52 Ir C42 C41 -159.2(5)
O1W Ir C42 C41 113.1(5)
N22 Ir C42 C41 -175(20)
N12 Ir C42 C41 27.3(5)
C41 C42 C43 C53 164.5(5)
Ir C42 C43 C53 -7.8(6)
C41 C42 C43 C44 -1.7(8)
Ir C42 C43 C44 -174.0(4)
C42 C43 C44 O48 10.0(9)
C53 C43 C44 O48 -154.9(5)
C42 C43 C44 O49 -172.6(5)
C53 C43 C44 O49 22.4(8)
O45 C41 O46 C47 1.7(9)
C42 C41 O46 C47 175.8(5)
O48 C44 O49 C410 -0.3(8)
C43 C44 O49 C410 -177.7(5)
O55 C51 C52 C53 -29.6(8)
O56 C51 C52 C53 147.0(5)
O55 C51 C52 Ir 145.9(5)
O56 C51 C52 Ir -37.4(6)
C42 Ir C52 C53 -16.0(4)
N32 Ir C52 C53 -107.5(4)
O1W Ir C52 C53 74.6(4)
N22 Ir C52 C53 163.5(4)
N12 Ir C52 C53 50.1(18)
C42 Ir C52 C51 168.3(5)
N32 Ir C52 C51 76.8(5)
O1W Ir C52 C51 -101.1(5)
N22 Ir C52 C51 -12.2(5)
N12 Ir C52 C51 -125.6(16)
C51 C52 C53 C43 -167.4(5)
Ir C52 C53 C43 16.4(6)
C51 C52 C53 C54 12.0(8)
Ir C52 C53 C54 -164.2(4)
C42 C43 C53 C52 -5.9(7)
C44 C43 C53 C52 160.1(5)
C42 C43 C53 C54 174.8(5)
C44 C43 C53 C54 -19.2(8)
C52 C53 C54 O58 99.1(7)
C43 C53 C54 O58 -81.6(7)
C52 C53 C54 O59 -82.8(6)
C43 C53 C54 O59 96.5(6)
O55 C51 O56 C57 -5.0(8)
C52 C51 O56 C57 178.3(5)
O58 C54 O59 C510 -4.7(8)
C53 C54 O59 C510 177.3(5)
